data_1568573
loop_
_publ_author_name
'Chong, Chuanke'
'Chang, Le'
'Grimm, Isabelle'
'Zhang, Qunlong'
'Kuang, Yang'
'Wang, Bingjian'
'Kang, Jingyi'
'Liu, Wenhui'
'Baars, Julian'
'Guo, Yuanqiang'
'Schmalz, Hans-G&#xfc;nther'
'Lu, Zhaoyong'

_publ_section_title
;
 Divergent total synthesis of the revised structures of marine anti-cancer
 meroterpenoids (+)-dysiherbols A-E.
;
_journal_issue 12
_journal_name_full 'Chemical science'
_journal_page_first 3302
_journal_page_last 3310
_journal_paper_doi 10.1039/d3sc00173c
_journal_volume 14
_journal_year 2023
_chemical_absolute_configuration unk
_chemical_formula_moiety 'C23 H30 O2'
_chemical_formula_sum 'C23 H30 O2'
_chemical_formula_weight 338.47
_space_group_crystal_system monoclinic
_space_group_IT_number 9
_space_group_name_Hall 'C -2yc'
_space_group_name_H-M_alt 'C 1 c 1'
_atom_sites_solution_hydrogens geom
_atom_sites_solution_primary dual
_audit_creation_date 2022-07-24
_audit_creation_method
;
Olex2 1.5
(compiled 2022.04.07 svn.rca3783a0 for OlexSys, GUI svn.r6498)
;
_audit_update_record
;
2022-07-25 deposited with the CCDC.	2023-02-28 downloaded from the CCDC.
;
_cell_angle_alpha 90
_cell_angle_beta 102.745(4)
_cell_angle_gamma 90
_cell_formula_units_Z 4
_cell_length_a 9.6931(4)
_cell_length_b 25.8093(8)
_cell_length_c 7.4931(3)
_cell_measurement_reflns_used 6085
_cell_measurement_temperature 113.15
_cell_measurement_theta_max 33.5370
_cell_measurement_theta_min 2.2780
_cell_volume 1828.38(12)
_computing_cell_refinement 'CrysAlisPro 1.171.39.46 (Rigaku OD, 2018)'
_computing_data_collection 'CrysAlisPro 1.171.39.46 (Rigaku OD, 2018)'
_computing_data_reduction 'CrysAlisPro 1.171.39.46 (Rigaku OD, 2018)'
_computing_molecular_graphics 'Olex2 1.5 (Dolomanov et al., 2009)'
_computing_publication_material 'Olex2 1.5 (Dolomanov et al., 2009)'
_computing_structure_refinement 'SHELXL 2018/3 (Sheldrick, 2015)'
_computing_structure_solution 'SHELXT 2018/2 (Sheldrick, 2018)'
_diffrn_ambient_temperature 113.15
_diffrn_detector 'CCD plate'
_diffrn_measured_fraction_theta_full 0.998
_diffrn_measured_fraction_theta_max 0.923
_diffrn_measurement_details
;
List of Runs (angles in degrees, time in seconds):

  # Type    Start    End  Width  t~exp~   \w     \q     \k     \f   Frames
#--------------------------------------------------------------------------
  1  \w   -120.00  60.00   1.00    1.00    --  -30.00  45.00   0.00  180
  2  \w   -120.00  30.00   1.00    1.00    --  -30.00  45.00  90.00  150
  3  \w   -120.00   0.00   1.00    1.00    --  -30.00  45.00 180.00  120
;
_diffrn_measurement_device 'abstract diffractometer'
_diffrn_measurement_device_type 'Rigaku mm007 Saturn70'
_diffrn_measurement_method '\w scans'
_diffrn_orient_matrix_type 'CrysAlisPro convention (1999,Acta A55,543-557)'
_diffrn_orient_matrix_UB_11 -0.0174158000
_diffrn_orient_matrix_UB_12 0.0248140000
_diffrn_orient_matrix_UB_13 -0.0393059000
_diffrn_orient_matrix_UB_21 -0.0459883000
_diffrn_orient_matrix_UB_22 -0.0116573000
_diffrn_orient_matrix_UB_23 -0.0761551000
_diffrn_orient_matrix_UB_31 -0.0566707000
_diffrn_orient_matrix_UB_32 0.0018658000
_diffrn_orient_matrix_UB_33 0.0455438000
_diffrn_radiation_monochromator graphite
_diffrn_radiation_probe x-ray
_diffrn_radiation_type 'Mo K\a'
_diffrn_radiation_wavelength 0.71073
_diffrn_reflns_av_R_equivalents 0.0409
_diffrn_reflns_av_unetI/netI 0.0531
_diffrn_reflns_Laue_measured_fraction_full 0.998
_diffrn_reflns_Laue_measured_fraction_max 0.923
_diffrn_reflns_limit_h_max 10
_diffrn_reflns_limit_h_min -15
_diffrn_reflns_limit_k_max 39
_diffrn_reflns_limit_k_min -39
_diffrn_reflns_limit_l_max 10
_diffrn_reflns_limit_l_min -11
_diffrn_reflns_number 11231
_diffrn_reflns_point_group_measured_fraction_full 0.821
_diffrn_reflns_point_group_measured_fraction_max 0.701
_diffrn_reflns_theta_full 25.242
_diffrn_reflns_theta_max 33.631
_diffrn_reflns_theta_min 2.294
_diffrn_source 'fine-focus sealed X-ray tube'
_diffrn_source_type 'Enhance (Mo) X-ray Source'
_exptl_absorpt_coefficient_mu 0.076
_exptl_absorpt_correction_T_max 1.00000
_exptl_absorpt_correction_T_min 0.45965
_exptl_absorpt_correction_type multi-scan
_exptl_absorpt_process_details
;
CrysAlisPro 1.171.39.46 (Rigaku Oxford Diffraction, 2018)
Empirical absorption correction using spherical harmonics,
 implemented in SCALE3 ABSPACK scaling algorithm.
;
_exptl_crystal_density_diffrn 1.230
_exptl_crystal_description block
_exptl_crystal_F_000 736
_exptl_crystal_size_max 0.25
_exptl_crystal_size_mid 0.2
_exptl_crystal_size_min 0.16
_refine_diff_density_max 0.249
_refine_diff_density_min -0.202
_refine_diff_density_rms 0.048
_refine_ls_abs_structure_details
;
 Flack x determined using 1208 quotients [(I+)-(I-)]/[(I+)+(I-)]
 (Parsons, Flack and Wagner, Acta Cryst. B69 (2013) 249-259).
;
_refine_ls_abs_structure_Flack 0.9(9)
_refine_ls_extinction_coef 0.0050(11)
_refine_ls_extinction_expression Fc^*^=kFc[1+0.001xFc^2^\l^3^/sin(2\q)]^-1/4^
_refine_ls_extinction_method 'SHELXL-2018/3 (Sheldrick 2018)'
_refine_ls_goodness_of_fit_ref 1.031
_refine_ls_hydrogen_treatment constr
_refine_ls_matrix_type full
_refine_ls_number_parameters 233
_refine_ls_number_reflns 5088
_refine_ls_number_restraints 2
_refine_ls_restrained_S_all 1.031
_refine_ls_R_factor_all 0.0613
_refine_ls_R_factor_gt 0.0503
_refine_ls_shift/su_max 0.000
_refine_ls_shift/su_mean 0.000
_refine_ls_structure_factor_coef Fsqd
_refine_ls_weighting_details 'w=1/[\s^2^(Fo^2^)+(0.0586P)^2^+0.2589P] where P=(Fo^2^+2Fc^2^)/3'
_refine_ls_weighting_scheme calc
_refine_ls_wR_factor_gt 0.1148
_refine_ls_wR_factor_ref 0.1241
_reflns_Friedel_coverage 0.513
_reflns_Friedel_fraction_full 0.642
_reflns_Friedel_fraction_max 0.477
_reflns_number_gt 4333
_reflns_number_total 5088
_reflns_threshold_expression 'I > 2\s(I)'
_cod_data_source_file d3sc00173c2.cif
_cod_data_source_block r20220716d
_cod_depositor_comments 'Adding full bibliography for 1568571--1568575.cif.'
_cod_database_code 1568573
_shelx_shelxl_version_number 2018/3
_chemical_oxdiff_formula 'C11 H10 N O'
_shelx_space_group_comment
;
The symmetry employed for this shelxl refinement is uniquely defined
by the following loop, which should always be used as a source of
symmetry information in preference to the above space-group names.
They are only intended as comments.
;
_shelx_estimated_absorpt_t_max 0.988
_shelx_estimated_absorpt_t_min 0.981
_olex2_refinement_description
;
1. Fixed Uiso
 At 1.2 times of:
  All C(H) groups, All C(H,H) groups
 At 1.5 times of:
  All C(H,H,H) groups
2.a Ternary CH refined with riding coordinates:
 C00H(H00J)
2.b Secondary CH2 refined with riding coordinates:
 C008(H00A,H00B), C00A(H00C,H00D), C00I(H00K,H00L), C00J(H00M,H00N)
2.c Aromatic/amide H refined with riding coordinates:
 C00B(H00E), C00F(H00I), C00K(H00O)
2.d Idealised Me refined as rotating group:
 C00E(H00F,H00G,H00H), C00L(H00P,H00Q,H00R), C00M(H00S,H00T,H00U), C00N(H00V,
 H00W,H00X), C00O(H00Y,H,HA), C00P(H00Z,HB,HC)
;
_olex2_submission_special_instructions 'No special instructions were received'
_oxdiff_exptl_absorpt_empirical_details
;
Empirical correction (ABSPACK) includes:
- Absorption correction using spherical harmonics
- Frame scaling
- Detector area scaling
;
_oxdiff_exptl_absorpt_empirical_full_max 1.938
_oxdiff_exptl_absorpt_empirical_full_min 0.542

loop_
_space_group_symop_operation_xyz
'x, y, z'
'x, -y, z+1/2'
'x+1/2, y+1/2, z'
'x+1/2, -y+1/2, z+1/2'

loop_
_atom_site_label
_atom_site_type_symbol
_atom_site_fract_x
_atom_site_fract_y
_atom_site_fract_z
_atom_site_U_iso_or_equiv
_atom_site_adp_type
_atom_site_occupancy
_atom_site_site_symmetry_order
_atom_site_calc_flag
_atom_site_refinement_flags_posn
_atom_site_refinement_flags_adp
_atom_site_refinement_flags_occupancy
_atom_site_disorder_assembly
_atom_site_disorder_group
O001 O 0.69395(16) 0.32780(6) 0.7288(2) 0.0259(3) Uani 1 1 d . . . . .
O002 O 0.14611(17) 0.27656(6) 0.7613(2) 0.0283(4) Uani 1 1 d . . . . .
C003 C 0.4489(2) 0.34699(7) 0.6698(2) 0.0179(4) Uani 1 1 d . . . . .
C004 C 0.3131(2) 0.33305(7) 0.6828(3) 0.0193(4) Uani 1 1 d . . . . .
C005 C 0.5613(2) 0.31398(8) 0.7451(3) 0.0203(4) Uani 1 1 d . . . . .
C006 C 0.2853(2) 0.28699(8) 0.7635(3) 0.0217(4) Uani 1 1 d . . . . .
C007 C 0.5480(2) 0.40808(7) 0.4496(3) 0.0199(4) Uani 1 1 d . . . . .
C008 C 0.4738(2) 0.44281(8) 0.7185(3) 0.0236(4) Uani 1 1 d . . . . .
H00A H 0.455102 0.476976 0.657983 0.028 Uiso 1 1 calc R U . . .
H00B H 0.408875 0.438786 0.802698 0.028 Uiso 1 1 calc R U . . .
C009 C 0.4434(2) 0.39970(7) 0.5719(3) 0.0176(4) Uani 1 1 d . . . . .
C00A C 0.2074(2) 0.37281(8) 0.5953(3) 0.0230(4) Uani 1 1 d . . . . .
H00C H 0.184714 0.396933 0.687482 0.028 Uiso 1 1 calc R U . . .
H00D H 0.118994 0.356325 0.527618 0.028 Uiso 1 1 calc R U . . .
C00B C 0.5064(3) 0.40400(8) 0.2674(3) 0.0268(5) Uani 1 1 d . . . . .
H00E H 0.574795 0.411177 0.197435 0.032 Uiso 1 1 calc R U . . .
C00C C 0.6939(2) 0.42368(8) 0.5351(3) 0.0241(4) Uani 1 1 d . . . . .
C00D C 0.7314(3) 0.43859(8) 0.7103(3) 0.0270(5) Uani 1 1 d . . . . .
C00E C 0.2266(3) 0.45563(8) 0.4180(3) 0.0291(5) Uani 1 1 d . . . . .
H00F H 0.226008 0.474375 0.531559 0.044 Uiso 1 1 calc R U . . .
H00G H 0.129988 0.453490 0.343654 0.044 Uiso 1 1 calc R U . . .
H00H H 0.286666 0.474065 0.349482 0.044 Uiso 1 1 calc R U . . .
C00F C 0.5339(2) 0.26842(8) 0.8296(3) 0.0260(5) Uani 1 1 d . . . . .
H00I H 0.610179 0.246262 0.882665 0.031 Uiso 1 1 calc R U . . .
C00G C 0.2845(2) 0.40107(7) 0.4636(3) 0.0207(4) Uani 1 1 d . . . . .
C00H C 0.2699(2) 0.36801(8) 0.2881(3) 0.0246(4) Uani 1 1 d . . . . .
H00J H 0.306256 0.332624 0.327649 0.030 Uiso 1 1 calc R U . . .
C00I C 0.3627(3) 0.38925(9) 0.1656(3) 0.0308(5) Uani 1 1 d . . . . .
H00K H 0.371163 0.362726 0.073175 0.037 Uiso 1 1 calc R U . . .
H00L H 0.316088 0.420012 0.099729 0.037 Uiso 1 1 calc R U . . .
C00J C 0.6244(3) 0.44128(8) 0.8273(3) 0.0278(5) Uani 1 1 d . . . . .
H00M H 0.642790 0.472642 0.905009 0.033 Uiso 1 1 calc R U . . .
H00N H 0.636449 0.410754 0.909287 0.033 Uiso 1 1 calc R U . . .
C00K C 0.3971(2) 0.25465(8) 0.8381(3) 0.0258(5) Uani 1 1 d . . . . .
H00O H 0.380177 0.223094 0.894965 0.031 Uiso 1 1 calc R U . . .
C00L C 0.1144(3) 0.22452(9) 0.8021(4) 0.0378(6) Uani 1 1 d . . . . .
H00P H 0.155337 0.200652 0.726202 0.057 Uiso 1 1 calc R U . . .
H00Q H 0.011551 0.219802 0.776545 0.057 Uiso 1 1 calc R U . . .
H00R H 0.154376 0.217340 0.931618 0.057 Uiso 1 1 calc R U . . .
C00M C 0.8019(3) 0.41832(10) 0.4183(4) 0.0368(6) Uani 1 1 d . . . . .
H00S H 0.803447 0.382393 0.376442 0.055 Uiso 1 1 calc R U . . .
H00T H 0.895639 0.427713 0.490594 0.055 Uiso 1 1 calc R U . . .
H00U H 0.776665 0.441371 0.312187 0.055 Uiso 1 1 calc R U . . .
C00N C 0.8816(3) 0.44897(11) 0.8083(4) 0.0412(6) Uani 1 1 d . . . . .
H00V H 0.936585 0.416879 0.815540 0.062 Uiso 1 1 calc R U . . .
H00W H 0.883241 0.461605 0.932040 0.062 Uiso 1 1 calc R U . . .
H00X H 0.922813 0.475182 0.741011 0.062 Uiso 1 1 calc R U . . .
C00O C 0.1189(3) 0.36133(10) 0.1761(4) 0.0385(6) Uani 1 1 d . . . . .
H00Y H 0.059775 0.346494 0.253751 0.058 Uiso 1 1 calc R U . . .
H H 0.119217 0.338062 0.072863 0.058 Uiso 1 1 calc R U . . .
HA H 0.080885 0.395131 0.130006 0.058 Uiso 1 1 calc R U . . .
C00P C 0.8080(3) 0.29608(12) 0.8109(5) 0.0471(7) Uani 1 1 d . . . . .
H00Z H 0.791799 0.260785 0.762622 0.071 Uiso 1 1 calc R U . . .
HB H 0.816409 0.295590 0.943653 0.071 Uiso 1 1 calc R U . . .
HC H 0.895508 0.309730 0.783794 0.071 Uiso 1 1 calc R U . . .

loop_
_atom_site_aniso_label
_atom_site_aniso_U_11
_atom_site_aniso_U_22
_atom_site_aniso_U_33
_atom_site_aniso_U_23
_atom_site_aniso_U_13
_atom_site_aniso_U_12
O001 0.0206(8) 0.0255(7) 0.0318(8) 0.0059(6) 0.0063(6) 0.0027(6)
O002 0.0260(8) 0.0261(7) 0.0367(9) 0.0048(6) 0.0155(7) -0.0027(6)
C003 0.0222(10) 0.0186(8) 0.0144(8) 0.0012(6) 0.0070(7) 0.0009(7)
C004 0.0213(10) 0.0199(8) 0.0182(9) 0.0013(7) 0.0077(7) 0.0010(7)
C005 0.0209(10) 0.0207(8) 0.0194(9) 0.0008(6) 0.0047(7) 0.0006(7)
C006 0.0248(11) 0.0226(9) 0.0200(9) 0.0017(7) 0.0099(8) -0.0016(8)
C007 0.0230(10) 0.0183(8) 0.0200(9) 0.0024(6) 0.0082(8) 0.0004(7)
C008 0.0312(12) 0.0200(8) 0.0221(10) -0.0036(7) 0.0115(9) 0.0002(8)
C009 0.0199(10) 0.0166(7) 0.0178(8) 0.0009(6) 0.0076(7) -0.0001(6)
C00A 0.0193(10) 0.0240(9) 0.0280(10) 0.0045(8) 0.0100(8) 0.0021(7)
C00B 0.0321(12) 0.0298(10) 0.0212(10) 0.0002(8) 0.0120(9) -0.0029(9)
C00C 0.0230(11) 0.0214(9) 0.0307(11) 0.0030(7) 0.0117(9) -0.0013(7)
C00D 0.0266(11) 0.0210(9) 0.0319(11) 0.0026(8) 0.0035(9) -0.0030(8)
C00E 0.0289(12) 0.0227(9) 0.0367(12) 0.0070(8) 0.0095(10) 0.0050(8)
C00F 0.0264(12) 0.0247(9) 0.0262(10) 0.0071(8) 0.0041(9) 0.0041(8)
C00G 0.0221(10) 0.0184(8) 0.0225(9) 0.0039(7) 0.0068(8) 0.0038(7)
C00H 0.0272(11) 0.0241(9) 0.0216(10) 0.0015(7) 0.0031(8) -0.0005(8)
C00I 0.0382(14) 0.0352(11) 0.0192(10) 0.0005(8) 0.0066(9) -0.0023(10)
C00J 0.0335(13) 0.0259(10) 0.0235(10) -0.0050(8) 0.0049(9) -0.0051(9)
C00K 0.0310(12) 0.0220(9) 0.0252(10) 0.0071(7) 0.0083(9) -0.0007(8)
C00L 0.0304(14) 0.0338(12) 0.0519(16) 0.0148(11) 0.0150(12) -0.0054(10)
C00M 0.0281(13) 0.0393(13) 0.0490(16) -0.0001(11) 0.0213(12) -0.0032(10)
C00N 0.0283(14) 0.0386(13) 0.0513(16) -0.0019(11) -0.0030(12) -0.0044(10)
C00O 0.0343(14) 0.0413(13) 0.0333(13) 0.0019(10) -0.0069(10) -0.0037(11)
C00P 0.0227(13) 0.0461(15) 0.071(2) 0.0244(14) 0.0068(13) 0.0074(11)

loop_
_atom_type_symbol
_atom_type_description
_atom_type_scat_dispersion_real
_atom_type_scat_dispersion_imag
_atom_type_scat_source
C C 0.0033 0.0016 'International Tables Vol C Tables 4.2.6.8 and 6.1.1.4'
H H 0.0000 0.0000 'International Tables Vol C Tables 4.2.6.8 and 6.1.1.4'
O O 0.0106 0.0060 'International Tables Vol C Tables 4.2.6.8 and 6.1.1.4'

loop_
_geom_angle_atom_site_label_1
_geom_angle_atom_site_label_2
_geom_angle_atom_site_label_3
_geom_angle
_geom_angle_site_symmetry_1
_geom_angle_site_symmetry_3
_geom_angle_publ_flag
C005 O001 C00P 118.32(17) . . ?
C006 O002 C00L 116.12(17) . . ?
C004 C003 C005 118.66(17) . . ?
C004 C003 C009 109.13(16) . . ?
C005 C003 C009 132.19(18) . . ?
C003 C004 C00A 111.13(16) . . ?
C006 C004 C003 122.08(18) . . ?
C006 C004 C00A 126.76(18) . . ?
O001 C005 C003 117.98(17) . . ?
O001 C005 C00F 122.76(18) . . ?
C00F C005 C003 119.25(19) . . ?
O002 C006 C004 116.64(17) . . ?
O002 C006 C00K 124.50(17) . . ?
C00K C006 C004 118.86(19) . . ?
C00B C007 C009 120.7(2) . . ?
C00B C007 C00C 120.61(19) . . ?
C00C C007 C009 118.61(17) . . ?
H00A C008 H00B 107.9 . . ?
C009 C008 H00A 109.2 . . ?
C009 C008 H00B 109.2 . . ?
C00J C008 H00A 109.2 . . ?
C00J C008 H00B 109.2 . . ?
C00J C008 C009 112.08(17) . . ?
C003 C009 C008 108.44(15) . . ?
C003 C009 C00G 101.13(15) . . ?
C007 C009 C003 116.94(16) . . ?
C007 C009 C008 106.08(16) . . ?
C007 C009 C00G 113.03(16) . . ?
C008 C009 C00G 111.23(16) . . ?
C004 C00A H00C 111.2 . . ?
C004 C00A H00D 111.2 . . ?
C004 C00A C00G 102.82(16) . . ?
H00C C00A H00D 109.1 . . ?
C00G C00A H00C 111.2 . . ?
C00G C00A H00D 111.2 . . ?
C007 C00B H00E 117.2 . . ?
C007 C00B C00I 125.6(2) . . ?
C00I C00B H00E 117.2 . . ?
C007 C00C C00M 116.3(2) . . ?
C00D C00C C007 122.10(19) . . ?
C00D C00C C00M 121.4(2) . . ?
C00C C00D C00J 120.9(2) . . ?
C00C C00D C00N 123.6(2) . . ?
C00J C00D C00N 115.3(2) . . ?
H00F C00E H00G 109.5 . . ?
H00F C00E H00H 109.5 . . ?
H00G C00E H00H 109.5 . . ?
C00G C00E H00F 109.5 . . ?
C00G C00E H00G 109.5 . . ?
C00G C00E H00H 109.5 . . ?
C005 C00F H00I 119.4 . . ?
C00K C00F C005 121.3(2) . . ?
C00K C00F H00I 119.4 . . ?
C00A C00G C009 102.47(16) . . ?
C00A C00G C00H 108.40(16) . . ?
C00E C00G C009 113.93(17) . . ?
C00E C00G C00A 111.84(18) . . ?
C00E C00G C00H 110.99(17) . . ?
C00H C00G C009 108.76(16) . . ?
C00G C00H H00J 106.9 . . ?
C00I C00H C00G 111.01(18) . . ?
C00I C00H H00J 106.9 . . ?
C00I C00H C00O 109.37(19) . . ?
C00O C00H C00G 115.2(2) . . ?
C00O C00H H00J 106.9 . . ?
C00B C00I C00H 113.28(19) . . ?
C00B C00I H00K 108.9 . . ?
C00B C00I H00L 108.9 . . ?
C00H C00I H00K 108.9 . . ?
C00H C00I H00L 108.9 . . ?
H00K C00I H00L 107.7 . . ?
C008 C00J H00M 108.9 . . ?
C008 C00J H00N 108.9 . . ?
C00D C00J C008 113.39(18) . . ?
C00D C00J H00M 108.9 . . ?
C00D C00J H00N 108.9 . . ?
H00M C00J H00N 107.7 . . ?
C006 C00K C00F 119.85(18) . . ?
C006 C00K H00O 120.1 . . ?
C00F C00K H00O 120.1 . . ?
O002 C00L H00P 109.5 . . ?
O002 C00L H00Q 109.5 . . ?
O002 C00L H00R 109.5 . . ?
H00P C00L H00Q 109.5 . . ?
H00P C00L H00R 109.5 . . ?
H00Q C00L H00R 109.5 . . ?
C00C C00M H00S 109.5 . . ?
C00C C00M H00T 109.5 . . ?
C00C C00M H00U 109.5 . . ?
H00S C00M H00T 109.5 . . ?
H00S C00M H00U 109.5 . . ?
H00T C00M H00U 109.5 . . ?
C00D C00N H00V 109.5 . . ?
C00D C00N H00W 109.5 . . ?
C00D C00N H00X 109.5 . . ?
H00V C00N H00W 109.5 . . ?
H00V C00N H00X 109.5 . . ?
H00W C00N H00X 109.5 . . ?
C00H C00O H00Y 109.5 . . ?
C00H C00O H 109.5 . . ?
C00H C00O HA 109.5 . . ?
H00Y C00O H 109.5 . . ?
H00Y C00O HA 109.5 . . ?
H C00O HA 109.5 . . ?
O001 C00P H00Z 109.5 . . ?
O001 C00P HB 109.5 . . ?
O001 C00P HC 109.5 . . ?
H00Z C00P HB 109.5 . . ?
H00Z C00P HC 109.5 . . ?
HB C00P HC 109.5 . . ?

loop_
_geom_bond_atom_site_label_1
_geom_bond_atom_site_label_2
_geom_bond_distance
_geom_bond_site_symmetry_2
_geom_bond_publ_flag
O001 C005 1.365(3) . ?
O001 C00P 1.404(3) . ?
O002 C006 1.372(3) . ?
O002 C00L 1.426(3) . ?
C003 C004 1.388(3) . ?
C003 C005 1.400(3) . ?
C003 C009 1.541(3) . ?
C004 C006 1.387(3) . ?
C004 C00A 1.496(3) . ?
C005 C00F 1.389(3) . ?
C006 C00K 1.384(3) . ?
C007 C009 1.525(3) . ?
C007 C00B 1.340(3) . ?
C007 C00C 1.474(3) . ?
C008 H00A 0.9900 . ?
C008 H00B 0.9900 . ?
C008 C009 1.545(3) . ?
C008 C00J 1.507(3) . ?
C009 C00G 1.574(3) . ?
C00A H00C 0.9900 . ?
C00A H00D 0.9900 . ?
C00A C00G 1.546(3) . ?
C00B H00E 0.9500 . ?
C00B C00I 1.482(3) . ?
C00C C00D 1.339(3) . ?
C00C C00M 1.512(3) . ?
C00D C00J 1.499(3) . ?
C00D C00N 1.503(3) . ?
C00E H00F 0.9800 . ?
C00E H00G 0.9800 . ?
C00E H00H 0.9800 . ?
C00E C00G 1.527(3) . ?
C00F H00I 0.9500 . ?
C00F C00K 1.388(3) . ?
C00G C00H 1.548(3) . ?
C00H H00J 1.0000 . ?
C00H C00I 1.522(3) . ?
C00H C00O 1.528(3) . ?
C00I H00K 0.9900 . ?
C00I H00L 0.9900 . ?
C00J H00M 0.9900 . ?
C00J H00N 0.9900 . ?
C00K H00O 0.9500 . ?
C00L H00P 0.9800 . ?
C00L H00Q 0.9800 . ?
C00L H00R 0.9800 . ?
C00M H00S 0.9800 . ?
C00M H00T 0.9800 . ?
C00M H00U 0.9800 . ?
C00N H00V 0.9800 . ?
C00N H00W 0.9800 . ?
C00N H00X 0.9800 . ?
C00O H00Y 0.9800 . ?
C00O H 0.9800 . ?
C00O HA 0.9800 . ?
C00P H00Z 0.9800 . ?
C00P HB 0.9800 . ?
C00P HC 0.9800 . ?

loop_
_geom_torsion_atom_site_label_1
_geom_torsion_atom_site_label_2
_geom_torsion_atom_site_label_3
_geom_torsion_atom_site_label_4
_geom_torsion
_geom_torsion_site_symmetry_1
_geom_torsion_site_symmetry_2
_geom_torsion_site_symmetry_3
_geom_torsion_site_symmetry_4
_geom_torsion_publ_flag
O001 C005 C00F C00K -177.6(2) . . . . ?
O002 C006 C00K C00F 178.7(2) . . . . ?
C003 C004 C006 O002 -177.39(18) . . . . ?
C003 C004 C006 C00K 1.9(3) . . . . ?
C003 C004 C00A C00G 21.5(2) . . . . ?
C003 C005 C00F C00K 1.1(3) . . . . ?
C003 C009 C00G C00A 34.38(17) . . . . ?
C003 C009 C00G C00E 155.38(18) . . . . ?
C003 C009 C00G C00H -80.24(18) . . . . ?
C004 C003 C005 O001 178.99(18) . . . . ?
C004 C003 C005 C00F 0.2(3) . . . . ?
C004 C003 C009 C007 -145.82(17) . . . . ?
C004 C003 C009 C008 94.38(19) . . . . ?
C004 C003 C009 C00G -22.65(19) . . . . ?
C004 C006 C00K C00F -0.6(3) . . . . ?
C004 C00A C00G C009 -34.24(19) . . . . ?
C004 C00A C00G C00E -156.67(18) . . . . ?
C004 C00A C00G C00H 80.6(2) . . . . ?
C005 C003 C004 C006 -1.7(3) . . . . ?
C005 C003 C004 C00A 179.95(17) . . . . ?
C005 C003 C009 C007 35.6(3) . . . . ?
C005 C003 C009 C008 -84.2(2) . . . . ?
C005 C003 C009 C00G 158.7(2) . . . . ?
C005 C00F C00K C006 -0.9(3) . . . . ?
C006 C004 C00A C00G -156.76(19) . . . . ?
C007 C009 C00G C00A 160.20(15) . . . . ?
C007 C009 C00G C00E -78.8(2) . . . . ?
C007 C009 C00G C00H 45.6(2) . . . . ?
C007 C00B C00I C00H -11.8(3) . . . . ?
C007 C00C C00D C00J -1.5(3) . . . . ?
C007 C00C C00D C00N 172.8(2) . . . . ?
C008 C009 C00G C00A -80.60(18) . . . . ?
C008 C009 C00G C00E 40.4(2) . . . . ?
C008 C009 C00G C00H 164.78(15) . . . . ?
C009 C003 C004 C006 179.44(18) . . . . ?
C009 C003 C004 C00A 1.1(2) . . . . ?
C009 C003 C005 O001 -2.5(3) . . . . ?
C009 C003 C005 C00F 178.7(2) . . . . ?
C009 C007 C00B C00I -2.8(3) . . . . ?
C009 C007 C00C C00D -10.8(3) . . . . ?
C009 C007 C00C C00M 164.97(18) . . . . ?
C009 C008 C00J C00D 49.7(2) . . . . ?
C009 C00G C00H C00I -60.4(2) . . . . ?
C009 C00G C00H C00O 174.63(18) . . . . ?
C00A C004 C006 O002 0.7(3) . . . . ?
C00A C004 C006 C00K 180.0(2) . . . . ?
C00A C00G C00H C00I -171.08(18) . . . . ?
C00A C00G C00H C00O 63.9(2) . . . . ?
C00B C007 C009 C003 101.7(2) . . . . ?
C00B C007 C009 C008 -137.3(2) . . . . ?
C00B C007 C009 C00G -15.1(3) . . . . ?
C00B C007 C00C C00D 165.8(2) . . . . ?
C00B C007 C00C C00M -18.5(3) . . . . ?
C00C C007 C009 C003 -81.8(2) . . . . ?
C00C C007 C009 C008 39.3(2) . . . . ?
C00C C007 C009 C00G 161.42(16) . . . . ?
C00C C007 C00B C00I -179.3(2) . . . . ?
C00C C00D C00J C008 -18.4(3) . . . . ?
C00E C00G C00H C00I 65.7(2) . . . . ?
C00E C00G C00H C00O -59.3(2) . . . . ?
C00G C00H C00I C00B 43.7(3) . . . . ?
C00J C008 C009 C003 68.1(2) . . . . ?
C00J C008 C009 C007 -58.2(2) . . . . ?
C00J C008 C009 C00G 178.48(16) . . . . ?
C00L O002 C006 C004 165.0(2) . . . . ?
C00L O002 C006 C00K -14.2(3) . . . . ?
C00M C00C C00D C00J -177.0(2) . . . . ?
C00M C00C C00D C00N -2.7(3) . . . . ?
C00N C00D C00J C008 166.86(19) . . . . ?
C00O C00H C00I C00B 171.9(2) . . . . ?
C00P O001 C005 C003 177.2(2) . . . . ?
C00P O001 C005 C00F -4.0(3) . . . . ?
